data_1010560
loop_
_publ_author_name
'Zintl, E.'
'Harder, A.'

_publ_section_title 'Konstitution der Erdalkalihydride'
_journal_coden_ASTM ZEELAI
_journal_issue 1
_journal_name_full
;
 Zeitschrift f\"ur Elektrochemie und angewandte physikalische Chemie
;
_journal_page_first 33
_journal_page_last 52
_journal_paper_doi 10.1002/bbpc.19350410110
_journal_volume 41
_journal_year 1935
_chemical_formula_structural 'Sr H2'
_chemical_formula_sum 'H2 Sr'
_chemical_name_systematic 'Strontium hydride'
_space_group_IT_number 62
_symmetry_cell_setting orthorhombic
_symmetry_Int_Tables_number 62
_symmetry_space_group_name_Hall '-P 2c 2n'
_symmetry_space_group_name_H-M 'P n a m'
_cell_angle_alpha 90
_cell_angle_beta 90
_cell_angle_gamma 90
_cell_formula_units_Z 4
_cell_length_a 6.364
_cell_length_b 7.343
_cell_length_c 3.875
_cell_volume 181.1
_exptl_crystal_density_meas 3.26
_cod_database_code 1010560

loop_
_symmetry_equiv_pos_as_xyz
x,y,z
1/2+x,1/2-y,1/2-z
-x,-y,1/2+z
1/2-x,1/2+y,-z
-x,-y,-z
1/2-x,1/2+y,1/2+z
x,y,1/2-z
1/2+x,1/2-y,z

loop_
_atom_site_label
_atom_site_type_symbol
_atom_site_symmetry_multiplicity
_atom_site_Wyckoff_symbol
_atom_site_fract_x
_atom_site_fract_y
_atom_site_fract_z
_atom_site_occupancy
_atom_site_attached_hydrogens
_atom_site_calc_flag
Sr1 Sr2+ 4 c 0.01 0.11 0.25 1. 0 d
H1 H1- 4 c 0.01 0.43 0.25 1. 0 d
H2 H1- 4 c 0.246 0.742 0.25 1. 0 d

loop_
_atom_type_symbol
_atom_type_oxidation_number
Sr2+ 2.000
H1- -1.000
